data_2209404
loop_
_publ_author_name
'D. Gayathri'
'D. Latha'
'D. Velmurugan'
'K. Ravikumar'
'M. Arumugam'

_publ_section_title
11,18-Diphenoxy-3,26-dioxa-13,16-diazahexacyclo[26.2.2.0^4,9^.0^10,13^.0^16,19^.0^20,25^]dotriaconta-1(31),4,6,8,20,22,24,28(32),29-nonaene-12,17-dione
_journal_coeditor_code BT2092
_journal_issue 7
_journal_name_full 'Acta Crystallographica Section E'
_journal_page_first o3082
_journal_page_last o3084
_journal_paper_doi 10.1107/S1600536806023567
_journal_volume 62
_journal_year 2006
_chemical_formula_iupac 'C40 H34 N2 O6'
_chemical_formula_moiety 'C40 H34 N2 O6'
_chemical_formula_sum 'C40 H34 N2 O6'
_chemical_formula_weight 638.69
_chemical_name_systematic
;
11,18-Diphenoxy-3,26-dioxa-13,16-
diazahexacyclo[26.2.2.0^4,9^.0^10,13^.0^16,19^.0^20,25^]dotriaconta-
1(31),4,6,8,20,22,24,28(32),29-nonaene-12,17-dione
;
_space_group_IT_number 14
_symmetry_cell_setting monoclinic
_symmetry_space_group_name_Hall '-P 2yn'
_symmetry_space_group_name_H-M 'P 1 21/n 1'
_atom_sites_solution_hydrogens geom
_atom_sites_solution_primary direct
_atom_sites_solution_secondary difmap
_audit_creation_method SHELXL-97
_cell_angle_alpha 90.00
_cell_angle_beta 90.5280(10)
_cell_angle_gamma 90.00
_cell_formula_units_Z 4
_cell_length_a 8.3548(6)
_cell_length_b 18.1540(13)
_cell_length_c 22.0663(16)
_cell_measurement_reflns_used 2723
_cell_measurement_temperature 293(2)
_cell_measurement_theta_max 25.00
_cell_measurement_theta_min 1.85
_cell_volume 3346.7(4)
_computing_cell_refinement 'SAINT (Bruker, 2001)'
_computing_data_collection 'SMART (Bruker, 2001)'
_computing_data_reduction SAINT
_computing_molecular_graphics 'PLATON (Spek, 2003)'
_computing_publication_material 'SHELXL97 and PARST (Nardelli, 1995)'
_computing_structure_refinement 'SHELXL97 (Sheldrick, 1997)'
_computing_structure_solution 'SHELXS97 (Sheldrick, 1997)'
_diffrn_ambient_temperature 293(2)
_diffrn_measured_fraction_theta_full 1.000
_diffrn_measured_fraction_theta_max 1.000
_diffrn_measurement_device_type 'Bruker SMART APEX CCD'
_diffrn_measurement_method \w
_diffrn_radiation_monochromator graphite
_diffrn_radiation_source 'fine-focus sealed tube'
_diffrn_radiation_type MoK\a
_diffrn_radiation_wavelength 0.71073
_diffrn_reflns_av_R_equivalents 0.0237
_diffrn_reflns_av_sigmaI/netI 0.0178
_diffrn_reflns_limit_h_max 9
_diffrn_reflns_limit_h_min -9
_diffrn_reflns_limit_k_max 21
_diffrn_reflns_limit_k_min -21
_diffrn_reflns_limit_l_max 26
_diffrn_reflns_limit_l_min -26
_diffrn_reflns_number 31839
_diffrn_reflns_theta_full 25.00
_diffrn_reflns_theta_max 25.00
_diffrn_reflns_theta_min 1.85
_diffrn_standards_number 0
_exptl_absorpt_coefficient_mu 0.086
_exptl_absorpt_correction_type none
_exptl_crystal_colour colorless
_exptl_crystal_density_diffrn 1.268
_exptl_crystal_density_method 'not measured'
_exptl_crystal_description block
_exptl_crystal_F_000 1344
_exptl_crystal_size_max 0.29
_exptl_crystal_size_mid 0.26
_exptl_crystal_size_min 0.25
_refine_diff_density_max 0.150
_refine_diff_density_min -0.127
_refine_ls_extinction_method none
_refine_ls_goodness_of_fit_ref 1.034
_refine_ls_hydrogen_treatment constr
_refine_ls_matrix_type full
_refine_ls_number_parameters 433
_refine_ls_number_reflns 5885
_refine_ls_number_restraints 0
_refine_ls_restrained_S_all 1.034
_refine_ls_R_factor_all 0.0522
_refine_ls_R_factor_gt 0.0411
_refine_ls_shift/su_max 0.001
_refine_ls_shift/su_mean 0.000
_refine_ls_structure_factor_coef Fsqd
_refine_ls_weighting_details 'calc w=1/[\s^2^(Fo^2^)+(0.0433P)^2^+0.7548P] where P=(Fo^2^+2Fc^2^)/3'
_refine_ls_weighting_scheme calc
_refine_ls_wR_factor_gt 0.0967
_refine_ls_wR_factor_ref 0.1034
_reflns_number_gt 4751
_reflns_number_total 5885
_reflns_threshold_expression I>2\s(I)
_cod_data_source_file bt2092.cif
_cod_data_source_block I
_cod_depositor_comments
;
The following automatic conversions were performed:
'_symmetry_cell_setting' value 'Monoclinic' changed to 'monoclinic'
according to '/home/saulius/struct/CIF-dictionaries/cif_core.dic'
dictionary named 'cif_core.dic' version 2.4.1 from 2010-06-29.

Automatic conversion script
Id: cif_fix_enum 1527 2010-12-29 10:47:43Z saulius 

The following automatic conversions were performed:

'_symmetry_cell_setting' value 'Monoclinic' changed to 'monoclinic'
according to /home/saulius/struct/CIF-dictionaries/cif_core.dic
dictionary named 'cif_core.dic' version 2.4.1 from 2010-06-29.

Automatic conversion script
Id: cif_fix_values 1715 2011-07-08 13:25:40Z adriana 
;
_cod_original_sg_symbol_H-M 'P 21/n'
_cod_database_code 2209404
_cod_database_fobs_code 2209404

loop_
_symmetry_equiv_pos_as_xyz
'x, y, z'
'-x+1/2, y+1/2, -z+1/2'
'-x, -y, -z'
'x-1/2, -y-1/2, z-1/2'

loop_
_atom_site_type_symbol
_atom_site_label
_atom_site_fract_x
_atom_site_fract_y
_atom_site_fract_z
_atom_site_U_iso_or_equiv
_atom_site_adp_type
_atom_site_calc_flag
_atom_site_refinement_flags
_atom_site_occupancy
C C1 0.2174(2) 1.02551(11) 0.09081(9) 0.0675(5) Uani d . 1
C C2 0.1523(3) 0.95743(12) 0.07937(10) 0.0812(6) Uani d . 1
H H2 0.1067 0.9301 0.1104 0.097 Uiso calc R 1
C C3 0.1557(3) 0.92999(15) 0.02032(13) 0.1029(8) Uani d . 1
H H3 0.1103 0.8844 0.0117 0.124 Uiso calc R 1
C C4 0.2256(4) 0.9700(2) -0.02499(12) 0.1124(10) Uani d . 1
H H4 0.2278 0.9515 -0.0643 0.135 Uiso calc R 1
C C5 0.2920(4) 1.0369(2) -0.01238(12) 0.1149(9) Uani d . 1
H H5 0.3401 1.0637 -0.0432 0.138 Uiso calc R 1
C C6 0.2885(3) 1.06490(14) 0.04507(10) 0.0895(6) Uani d . 1
H H6 0.3342 1.1106 0.0533 0.107 Uiso calc R 1
C C7 0.1346(2) 1.02711(10) 0.19450(8) 0.0614(4) Uani d . 1
H H7 0.0314 1.0060 0.1823 0.074 Uiso calc R 1
C C8 0.1233(2) 1.07944(10) 0.24836(8) 0.0602(4) Uani d . 1
C C9 0.23369(19) 0.97626(8) 0.23825(7) 0.0528(4) Uani d . 1
H H9 0.1723 0.9325 0.2498 0.063 Uiso calc R 1
C C10 0.2553(2) 1.03967(9) 0.34706(8) 0.0578(4) Uani d . 1
H H10A 0.2149 1.0857 0.3631 0.069 Uiso calc R 1
H H10B 0.3709 1.0400 0.3519 0.069 Uiso calc R 1
C C11 0.1874(2) 0.97660(9) 0.38369(8) 0.0574(4) Uani d . 1
H H11A 0.2353 0.9308 0.3702 0.069 Uiso calc R 1
H H11B 0.2162 0.9834 0.4260 0.069 Uiso calc R 1
C C12 -0.1040(2) 1.01658(9) 0.39385(7) 0.0518(4) Uani d . 1
C C13 -0.23136(19) 0.96194(9) 0.37218(7) 0.0518(4) Uani d . 1
H H13 -0.2829 0.9772 0.3341 0.062 Uiso calc R 1
C C14 -0.08792(19) 0.90798(8) 0.36186(7) 0.0480(4) Uani d . 1
H H14 -0.0771 0.8937 0.3193 0.058 Uiso calc R 1
C C15 -0.44118(19) 0.88424(10) 0.40502(8) 0.0574(4) Uani d . 1
C C16 -0.5284(2) 0.85853(13) 0.45365(9) 0.0789(6) Uani d . 1
H H16 -0.5195 0.8811 0.4914 0.095 Uiso calc R 1
C C17 -0.6283(3) 0.79931(16) 0.44534(12) 0.1031(8) Uani d . 1
H H17 -0.6878 0.7819 0.4777 0.124 Uiso calc R 1
C C18 -0.6416(3) 0.76549(14) 0.39019(13) 0.1005(8) Uani d . 1
H H18 -0.7087 0.7250 0.3854 0.121 Uiso calc R 1
C C19 -0.5563(2) 0.79122(12) 0.34211(10) 0.0804(6) Uani d . 1
H H19 -0.5658 0.7684 0.3045 0.096 Uiso calc R 1
C C20 -0.4554(2) 0.85133(10) 0.34936(8) 0.0627(4) Uani d . 1
H H20 -0.3978 0.8692 0.3166 0.075 Uiso calc R 1
C C21 -0.07861(18) 0.84309(8) 0.40392(6) 0.0457(3) Uani d . 1
C C22 -0.0497(2) 0.85226(9) 0.46510(7) 0.0543(4) Uani d . 1
H H22 -0.0302 0.8993 0.4801 0.065 Uiso calc R 1
C C23 -0.0489(2) 0.79334(10) 0.50460(8) 0.0642(5) Uani d . 1
H H23 -0.0275 0.8005 0.5456 0.077 Uiso calc R 1
C C24 -0.0800(2) 0.72417(10) 0.48258(8) 0.0678(5) Uani d . 1
H H24 -0.0817 0.6843 0.5090 0.081 Uiso calc R 1
C C25 -0.1089(2) 0.71300(9) 0.42175(8) 0.0629(5) Uani d . 1
H H25 -0.1304 0.6658 0.4073 0.075 Uiso calc R 1
C C26 -0.10591(18) 0.77187(8) 0.38214(7) 0.0483(4) Uani d . 1
C C27 -0.1366(2) 0.69555(9) 0.29336(8) 0.0664(5) Uani d . 1
H H27A -0.2458 0.6774 0.2932 0.080 Uiso calc R 1
H H27B -0.0698 0.6609 0.3155 0.080 Uiso calc R 1
C C28 -0.0780(2) 0.70398(8) 0.22969(7) 0.0526(4) Uani d . 1
C C29 -0.1669(2) 0.68180(9) 0.18001(8) 0.0628(5) Uani d . 1
H H29 -0.2681 0.6616 0.1853 0.075 Uiso calc R 1
C C30 -0.1059(2) 0.68963(11) 0.12241(8) 0.0745(5) Uani d . 1
H H30 -0.1654 0.6737 0.0891 0.089 Uiso calc R 1
C C31 0.0424(2) 0.72088(10) 0.11397(8) 0.0654(5) Uani d . 1
H H31 0.0812 0.7271 0.0749 0.078 Uiso calc R 1
C C32 0.1334(2) 0.74287(8) 0.16297(7) 0.0522(4) Uani d . 1
C C33 0.0723(2) 0.73349(9) 0.22038(7) 0.0554(4) Uani d . 1
H H33 0.1340 0.7474 0.2537 0.066 Uiso calc R 1
C C34 0.2960(2) 0.77680(9) 0.15605(8) 0.0593(4) Uani d . 1
H H34A 0.3776 0.7453 0.1738 0.071 Uiso calc R 1
H H34B 0.3201 0.7841 0.1135 0.071 Uiso calc R 1
C C35 0.42524(18) 0.88776(9) 0.19252(7) 0.0502(4) Uani d . 1
C C36 0.5762(2) 0.86702(10) 0.17433(8) 0.0632(5) Uani d . 1
H H36 0.5929 0.8212 0.1566 0.076 Uiso calc R 1
C C37 0.7027(2) 0.91540(12) 0.18281(9) 0.0735(5) Uani d . 1
H H37 0.8049 0.9016 0.1709 0.088 Uiso calc R 1
C C38 0.6794(2) 0.98314(11) 0.20840(9) 0.0689(5) Uani d . 1
H H38 0.7649 1.0154 0.2133 0.083 Uiso calc R 1
C C39 0.52818(19) 1.00329(9) 0.22692(8) 0.0571(4) Uani d . 1
H H39 0.5126 1.0493 0.2445 0.069 Uiso calc R 1
C C40 0.39997(18) 0.95618(8) 0.21970(7) 0.0487(4) Uani d . 1
N N1 0.21647(16) 1.03581(7) 0.28330(6) 0.0532(3) Uani d . 1
N N2 0.01511(15) 0.97088(7) 0.37828(6) 0.0495(3) Uani d . 1
O O1 0.21750(14) 1.05975(7) 0.14653(5) 0.0675(3) Uani d . 1
O O2 0.05550(17) 1.13704(8) 0.25818(7) 0.0856(4) Uani d . 1
O O3 -0.10355(16) 1.07727(7) 0.41591(6) 0.0767(4) Uani d . 1
O O4 -0.34248(13) 0.94382(6) 0.41719(5) 0.0605(3) Uani d . 1
O O5 -0.12861(14) 0.76677(6) 0.32095(5) 0.0580(3) Uani d . 1
O O6 0.29053(13) 0.84566(6) 0.18691(5) 0.0590(3) Uani d . 1

loop_
_atom_site_aniso_label
_atom_site_aniso_U_11
_atom_site_aniso_U_22
_atom_site_aniso_U_33
_atom_site_aniso_U_12
_atom_site_aniso_U_13
_atom_site_aniso_U_23
C1 0.0561(11) 0.0831(13) 0.0632(11) 0.0188(10) -0.0060(8) -0.0040(10)
C2 0.0808(14) 0.0852(15) 0.0773(14) 0.0222(12) -0.0114(11) -0.0072(11)
C3 0.112(2) 0.0951(17) 0.1009(19) 0.0418(15) -0.0245(15) -0.0233(15)
C4 0.136(2) 0.130(2) 0.0708(16) 0.063(2) -0.0077(16) -0.0170(17)
C5 0.132(2) 0.138(3) 0.0755(17) 0.032(2) 0.0208(15) 0.0006(17)
C6 0.0875(15) 0.1099(18) 0.0712(14) 0.0081(13) 0.0119(11) 0.0045(13)
C7 0.0432(9) 0.0714(11) 0.0697(11) -0.0039(8) 0.0048(8) -0.0045(9)
C8 0.0519(10) 0.0565(10) 0.0724(11) 0.0027(8) 0.0100(8) 0.0011(9)
C9 0.0501(9) 0.0448(9) 0.0637(10) -0.0113(7) 0.0140(7) -0.0028(7)
C10 0.0561(10) 0.0499(9) 0.0674(11) -0.0106(8) 0.0053(8) -0.0045(8)
C11 0.0577(10) 0.0516(9) 0.0628(10) -0.0001(8) -0.0020(8) 0.0045(8)
C12 0.0636(10) 0.0441(9) 0.0475(9) 0.0029(8) -0.0066(7) 0.0007(7)
C13 0.0577(10) 0.0536(9) 0.0439(8) -0.0008(7) -0.0036(7) 0.0013(7)
C14 0.0597(10) 0.0452(8) 0.0392(8) -0.0067(7) 0.0074(7) -0.0030(6)
C15 0.0440(9) 0.0680(11) 0.0601(10) 0.0020(8) -0.0033(7) 0.0091(9)
C16 0.0662(12) 0.1077(17) 0.0629(12) -0.0045(12) 0.0009(9) 0.0211(11)
C17 0.0815(16) 0.136(2) 0.0921(18) -0.0318(15) 0.0028(13) 0.0445(16)
C18 0.0840(16) 0.1055(18) 0.112(2) -0.0371(14) -0.0182(14) 0.0304(16)
C19 0.0689(13) 0.0844(14) 0.0877(14) -0.0164(11) -0.0120(11) 0.0065(11)
C20 0.0514(10) 0.0727(12) 0.0640(11) -0.0073(9) -0.0019(8) 0.0050(9)
C21 0.0504(9) 0.0450(8) 0.0420(8) -0.0044(7) 0.0101(6) -0.0010(6)
C22 0.0686(11) 0.0489(9) 0.0454(9) -0.0105(8) 0.0070(7) -0.0024(7)
C23 0.0872(13) 0.0628(11) 0.0428(9) -0.0136(9) 0.0060(8) 0.0050(8)
C24 0.0940(14) 0.0550(10) 0.0547(11) -0.0114(9) 0.0132(9) 0.0127(8)
C25 0.0865(13) 0.0448(9) 0.0576(10) -0.0135(8) 0.0168(9) -0.0017(8)
C26 0.0533(9) 0.0470(9) 0.0448(9) -0.0062(7) 0.0122(7) -0.0034(7)
C27 0.0882(13) 0.0517(10) 0.0595(10) -0.0207(9) 0.0181(9) -0.0156(8)
C28 0.0663(10) 0.0408(8) 0.0511(9) -0.0073(7) 0.0087(8) -0.0103(7)
C29 0.0638(11) 0.0585(10) 0.0663(11) -0.0125(8) 0.0053(9) -0.0115(9)
C30 0.0846(14) 0.0863(14) 0.0524(11) -0.0208(11) -0.0058(9) -0.0131(9)
C31 0.0821(13) 0.0676(11) 0.0465(9) -0.0124(10) 0.0079(9) -0.0084(8)
C32 0.0623(10) 0.0432(8) 0.0513(9) -0.0010(7) 0.0082(7) -0.0088(7)
C33 0.0665(11) 0.0528(9) 0.0468(9) -0.0092(8) 0.0017(8) -0.0103(7)
C34 0.0672(11) 0.0550(10) 0.0559(10) -0.0028(8) 0.0143(8) -0.0113(8)
C35 0.0485(9) 0.0519(9) 0.0502(9) -0.0041(7) 0.0071(7) 0.0058(7)
C36 0.0573(11) 0.0655(11) 0.0669(11) 0.0055(9) 0.0137(8) -0.0032(9)
C37 0.0456(10) 0.0923(15) 0.0827(13) -0.0012(10) 0.0162(9) 0.0001(11)
C38 0.0496(10) 0.0797(13) 0.0776(12) -0.0162(9) 0.0087(9) 0.0027(10)
C39 0.0546(10) 0.0533(9) 0.0636(10) -0.0094(8) 0.0085(8) 0.0053(8)
C40 0.0478(9) 0.0471(9) 0.0512(9) -0.0051(7) 0.0082(7) 0.0066(7)
N1 0.0575(8) 0.0422(7) 0.0601(8) -0.0042(6) 0.0115(6) 0.0000(6)
N2 0.0544(8) 0.0399(7) 0.0543(8) -0.0042(6) 0.0064(6) 0.0010(6)
O1 0.0634(7) 0.0798(8) 0.0593(7) -0.0025(6) 0.0015(6) 0.0029(6)
O2 0.0880(10) 0.0735(9) 0.0954(10) 0.0294(8) 0.0063(8) -0.0028(7)
O3 0.0804(9) 0.0526(7) 0.0969(10) 0.0099(6) -0.0187(7) -0.0204(7)
O4 0.0577(7) 0.0700(7) 0.0540(7) 0.0002(6) 0.0061(5) -0.0057(6)
O5 0.0829(8) 0.0467(6) 0.0447(6) -0.0069(5) 0.0108(5) -0.0092(5)
O6 0.0533(7) 0.0480(6) 0.0759(8) -0.0059(5) 0.0147(5) -0.0114(5)

loop_
_atom_type_symbol
_atom_type_description
_atom_type_scat_dispersion_real
_atom_type_scat_dispersion_imag
_atom_type_scat_source
C C 0.0033 0.0016 'International Tables Vol C Tables 4.2.6.8 and 6.1.1.4'
H H 0.0000 0.0000 'International Tables Vol C Tables 4.2.6.8 and 6.1.1.4'
N N 0.0061 0.0033 'International Tables Vol C Tables 4.2.6.8 and 6.1.1.4'
O O 0.0106 0.0060 'International Tables Vol C Tables 4.2.6.8 and 6.1.1.4'

loop_
_geom_angle_atom_site_label_1
_geom_angle_atom_site_label_2
_geom_angle_atom_site_label_3
_geom_angle
_geom_angle_publ_flag
C2 C1 C6 120.4(2) ?
C2 C1 O1 124.55(19) ?
C6 C1 O1 115.1(2) ?
C1 C2 C3 118.8(2) ?
C1 C2 H2 120.6 ?
C3 C2 H2 120.6 ?
C4 C3 C2 120.3(3) ?
C4 C3 H3 119.8 ?
C2 C3 H3 119.8 ?
C5 C4 C3 119.9(3) ?
C5 C4 H4 120.1 ?
C3 C4 H4 120.1 ?
C4 C5 C6 120.6(3) ?
C4 C5 H5 119.7 ?
C6 C5 H5 119.7 ?
C5 C6 C1 120.0(3) ?
C5 C6 H6 120.0 ?
C1 C6 H6 120.0 ?
O1 C7 C8 111.09(14) ?
O1 C7 C9 116.91(13) ?
C8 C7 C9 85.60(13) ?
O1 C7 H7 113.4 ?
C8 C7 H7 113.4 ?
C9 C7 H7 113.4 ?
O2 C8 N1 132.41(18) ?
O2 C8 C7 135.28(18) ?
N1 C8 C7 92.29(13) ?
N1 C9 C40 117.31(13) ?
N1 C9 C7 85.94(12) ?
C40 C9 C7 117.48(13) ?
N1 C9 H9 111.3 ?
C40 C9 H9 111.3 ?
C7 C9 H9 111.3 ?
N1 C10 C11 113.68(13) ?
N1 C10 H10A 108.8 ?
C11 C10 H10A 108.8 ?
N1 C10 H10B 108.8 ?
C11 C10 H10B 108.8 ?
H10A C10 H10B 107.7 ?
N2 C11 C10 112.79(14) ?
N2 C11 H11A 109.0 ?
C10 C11 H11A 109.0 ?
N2 C11 H11B 109.0 ?
C10 C11 H11B 109.0 ?
H11A C11 H11B 107.8 ?
O3 C12 N2 131.99(16) ?
O3 C12 C13 136.03(16) ?
N2 C12 C13 91.98(12) ?
O4 C13 C12 113.17(13) ?
O4 C13 C14 117.90(13) ?
C12 C13 C14 85.41(12) ?
O4 C13 H13 112.6 ?
C12 C13 H13 112.6 ?
C14 C13 H13 112.6 ?
N2 C14 C21 115.42(12) ?
N2 C14 C13 85.73(11) ?
C21 C14 C13 115.87(12) ?
N2 C14 H14 112.4 ?
C21 C14 H14 112.4 ?
C13 C14 H14 112.4 ?
C20 C15 C16 120.42(18) ?
C20 C15 O4 124.13(15) ?
C16 C15 O4 115.46(17) ?
C17 C16 C15 119.0(2) ?
C17 C16 H16 120.5 ?
C15 C16 H16 120.5 ?
C18 C17 C16 121.0(2) ?
C18 C17 H17 119.5 ?
C16 C17 H17 119.5 ?
C19 C18 C17 120.0(2) ?
C19 C18 H18 120.0 ?
C17 C18 H18 120.0 ?
C18 C19 C20 120.0(2) ?
C18 C19 H19 120.0 ?
C20 C19 H19 120.0 ?
C15 C20 C19 119.61(18) ?
C15 C20 H20 120.2 ?
C19 C20 H20 120.2 ?
C22 C21 C26 118.35(14) ?
C22 C21 C14 121.20(13) ?
C26 C21 C14 120.40(13) ?
C21 C22 C23 121.63(15) ?
C21 C22 H22 119.2 ?
C23 C22 H22 119.2 ?
C24 C23 C22 119.12(16) ?
C24 C23 H23 120.4 ?
C22 C23 H23 120.4 ?
C23 C24 C25 120.77(16) ?
C23 C24 H24 119.6 ?
C25 C24 H24 119.6 ?
C24 C25 C26 119.94(15) ?
C24 C25 H25 120.0 ?
C26 C25 H25 120.0 ?
O5 C26 C25 124.79(14) ?
O5 C26 C21 115.07(13) ?
C25 C26 C21 120.15(14) ?
O5 C27 C28 106.98(13) ?
O5 C27 H27A 110.3 ?
C28 C27 H27A 110.3 ?
O5 C27 H27B 110.3 ?
C28 C27 H27B 110.3 ?
H27A C27 H27B 108.6 ?
C29 C28 C33 118.61(15) ?
C29 C28 C27 122.45(15) ?
C33 C28 C27 118.92(15) ?
C28 C29 C30 120.05(17) ?
C28 C29 H29 120.0 ?
C30 C29 H29 120.0 ?
C31 C30 C29 120.47(17) ?
C31 C30 H30 119.8 ?
C29 C30 H30 119.8 ?
C32 C31 C30 120.32(16) ?
C32 C31 H31 119.8 ?
C30 C31 H31 119.8 ?
C31 C32 C33 118.63(15) ?
C31 C32 C34 122.24(15) ?
C33 C32 C34 119.12(14) ?
C32 C33 C28 121.89(15) ?
C32 C33 H33 119.1 ?
C28 C33 H33 119.1 ?
O6 C34 C32 106.16(12) ?
O6 C34 H34A 110.5 ?
C32 C34 H34A 110.5 ?
O6 C34 H34B 110.5 ?
C32 C34 H34B 110.5 ?
H34A C34 H34B 108.7 ?
O6 C35 C36 125.17(15) ?
O6 C35 C40 114.16(13) ?
C36 C35 C40 120.67(15) ?
C35 C36 C37 119.07(17) ?
C35 C36 H36 120.5 ?
C37 C36 H36 120.5 ?
C38 C37 C36 120.96(17) ?
C38 C37 H37 119.5 ?
C36 C37 H37 119.5 ?
C37 C38 C39 119.65(17) ?
C37 C38 H38 120.2 ?
C39 C38 H38 120.2 ?
C40 C39 C38 120.89(17) ?
C40 C39 H39 119.6 ?
C38 C39 H39 119.6 ?
C39 C40 C35 118.75(15) ?
C39 C40 C9 122.64(14) ?
C35 C40 C9 118.58(13) ?
C8 N1 C10 130.80(10) y
C8 N1 C9 96.00(10) y
C10 N1 C9 132.00(10) y
C12 N2 C11 132.40(10) y
C12 N2 C14 96.30(10) y
C11 N2 C14 130.90(10) y
C1 O1 C7 119.16(15) ?
C15 O4 C13 116.22(12) ?
C26 O5 C27 119.19(12) ?
C35 O6 C34 120.30(12) ?

loop_
_geom_bond_atom_site_label_1
_geom_bond_atom_site_label_2
_geom_bond_distance
_geom_bond_publ_flag
C1 C2 1.373(3) ?
C1 C6 1.376(3) ?
C1 O1 1.378(2) y
C2 C3 1.395(3) ?
C2 H2 0.9300 ?
C3 C4 1.371(4) ?
C3 H3 0.9300 ?
C4 C5 1.363(4) ?
C4 H4 0.9300 ?
C5 C6 1.366(3) ?
C5 H5 0.9300 ?
C6 H6 0.9300 ?
C7 O1 1.402(2) y
C7 C8 1.525(2) y
C7 C9 1.567(2) y
C7 H7 0.9800 ?
C8 O2 1.210(2) ?
C8 N1 1.348(2) y
C9 N1 1.477(2) y
C9 C40 1.497(2) ?
C9 H9 0.9800 ?
C10 N1 1.443(2) y
C10 C11 1.515(2) ?
C10 H10A 0.9700 ?
C10 H10B 0.9700 ?
C11 N2 1.447(2) y
C11 H11A 0.9700 ?
C11 H11B 0.9700 ?
C12 O3 1.2045(18) ?
C12 N2 1.343(2) y
C12 C13 1.528(2) y
C13 O4 1.405(2) y
C13 C14 1.566(2) y
C13 H13 0.9800 ?
C14 N2 1.473(2) y
C14 C21 1.501(2) ?
C14 H14 0.9800 ?
C15 C20 1.370(2) ?
C15 C16 1.384(2) ?
C15 O4 1.385(2) y
C16 C17 1.372(3) ?
C16 H16 0.9300 ?
C17 C18 1.367(3) ?
C17 H17 0.9300 ?
C18 C19 1.366(3) ?
C18 H18 0.9300 ?
C19 C20 1.387(3) ?
C19 H19 0.9300 ?
C20 H20 0.9300 ?
C21 C22 1.379(2) ?
C21 C26 1.397(2) ?
C22 C23 1.380(2) ?
C22 H22 0.9300 ?
C23 C24 1.370(2) ?
C23 H23 0.9300 ?
C24 C25 1.377(2) ?
C24 H24 0.9300 ?
C25 C26 1.381(2) ?
C25 H25 0.9300 ?
C26 O5 1.365(2) y
C27 O5 1.430(2) y
C27 C28 1.500(2) ?
C27 H27A 0.9700 ?
C27 H27B 0.9700 ?
C28 C29 1.379(2) ?
C28 C33 1.382(2) ?
C29 C30 1.381(2) ?
C29 H29 0.9300 ?
C30 C31 1.377(3) ?
C30 H30 0.9300 ?
C31 C32 1.375(2) ?
C31 H31 0.9300 ?
C32 C33 1.381(2) ?
C32 C34 1.501(2) ?
C33 H33 0.9300 ?
C34 O6 1.425(2) y
C34 H34A 0.9700 ?
C34 H34B 0.9700 ?
C35 O6 1.365(2) y
C35 C36 1.380(2) ?
C35 C40 1.396(2) ?
C36 C37 1.385(3) ?
C36 H36 0.9300 ?
C37 C38 1.368(3) ?
C37 H37 0.9300 ?
C38 C39 1.380(2) ?
C38 H38 0.9300 ?
C39 C40 1.379(2) ?
C39 H39 0.9300 ?

loop_
_geom_hbond_atom_site_label_D
_geom_hbond_atom_site_label_H
_geom_hbond_atom_site_label_A
_geom_hbond_site_symmetry_A
_geom_hbond_distance_DH
_geom_hbond_distance_HA
_geom_hbond_distance_DA
_geom_hbond_angle_DHA
C14 H14 O5 . 0.98 2.35 2.738(2) 103.1
C22 H22 N2 . 0.93 2.63 2.936(2) 100.1
C22 H22 O3 3_576 0.93 2.58 3.179(2) 122.8
C34 H34A O2 2_545 0.97 2.53 3.393(2) 148.0

loop_
_geom_torsion_atom_site_label_1
_geom_torsion_atom_site_label_2
_geom_torsion_atom_site_label_3
_geom_torsion_atom_site_label_4
_geom_torsion
_geom_torsion_publ_flag
C6 C1 C2 C3 -1.7(3) ?
O1 C1 C2 C3 177.96(17) ?
C1 C2 C3 C4 1.2(3) ?
C2 C3 C4 C5 -0.1(4) ?
C3 C4 C5 C6 -0.5(4) ?
C4 C5 C6 C1 0.0(4) ?
C2 C1 C6 C5 1.2(3) ?
O1 C1 C6 C5 -178.5(2) ?
O1 C7 C8 O2 67.6(3) ?
C9 C7 C8 O2 -175.2(2) ?
O1 C7 C8 N1 -114.01(15) ?
C9 C7 C8 N1 3.20(10) y
O1 C7 C9 N1 108.55(15) ?
C8 C7 C9 N1 -2.90(10) y
O1 C7 C9 C40 -10.2(2) ?
C8 C7 C9 C40 -121.68(14) ?
N1 C10 C11 N2 -57.45(19) ?
O3 C12 C13 O4 -56.2(2) ?
N2 C12 C13 O4 124.38(13) ?
O3 C12 C13 C14 -174.6(2) ?
N2 C12 C13 C14 5.90(10) y
O4 C13 C14 N2 -119.26(13) ?
C12 C13 C14 N2 -5.40(10) y
O4 C13 C14 C21 -3.02(19) ?
C12 C13 C14 C21 110.82(13) ?
C20 C15 C16 C17 0.5(3) ?
O4 C15 C16 C17 -179.59(18) ?
C15 C16 C17 C18 0.4(4) ?
C16 C17 C18 C19 -0.9(4) ?
C17 C18 C19 C20 0.4(4) ?
C16 C15 C20 C19 -0.9(3) ?
O4 C15 C20 C19 179.16(16) ?
C18 C19 C20 C15 0.5(3) ?
N2 C14 C21 C22 32.2(2) ?
C13 C14 C21 C22 -65.73(19) ?
N2 C14 C21 C26 -150.45(14) ?
C13 C14 C21 C26 111.57(16) ?
C26 C21 C22 C23 -0.7(2) ?
C14 C21 C22 C23 176.68(15) ?
C21 C22 C23 C24 -1.0(3) ?
C22 C23 C24 C25 1.2(3) ?
C23 C24 C25 C26 0.3(3) ?
C24 C25 C26 O5 178.19(16) ?
C24 C25 C26 C21 -2.0(3) ?
C22 C21 C26 O5 -178.01(13) ?
C14 C21 C26 O5 4.6(2) ?
C22 C21 C26 C25 2.2(2) ?
C14 C21 C26 C25 -175.21(15) ?
O5 C27 C28 C29 -125.46(17) ?
O5 C27 C28 C33 56.1(2) ?
C33 C28 C29 C30 -0.4(3) ?
C27 C28 C29 C30 -178.81(18) ?
C28 C29 C30 C31 -1.3(3) ?
C29 C30 C31 C32 1.8(3) ?
C30 C31 C32 C33 -0.5(3) ?
C30 C31 C32 C34 179.66(17) ?
C31 C32 C33 C28 -1.1(3) ?
C34 C32 C33 C28 178.66(15) ?
C29 C28 C33 C32 1.6(3) ?
C27 C28 C33 C32 -179.90(15) ?
C31 C32 C34 O6 124.66(17) ?
C33 C32 C34 O6 -55.1(2) ?
O6 C35 C36 C37 -179.98(16) ?
C40 C35 C36 C37 -0.7(3) ?
C35 C36 C37 C38 -0.5(3) ?
C36 C37 C38 C39 1.0(3) ?
C37 C38 C39 C40 -0.3(3) ?
C38 C39 C40 C35 -0.8(2) ?
C38 C39 C40 C9 -179.03(16) ?
O6 C35 C40 C39 -179.32(14) ?
C36 C35 C40 C39 1.3(2) ?
O6 C35 C40 C9 -1.0(2) ?
C36 C35 C40 C9 179.61(15) ?
N1 C9 C40 C39 -20.9(2) ?
C7 C9 C40 C39 79.4(2) ?
N1 C9 C40 C35 160.85(14) ?
C7 C9 C40 C35 -98.86(17) ?
O2 C8 N1 C10 6.7(3) ?
C7 C8 N1 C10 -171.76(15) ?
O2 C8 N1 C9 175.1(2) ?
C7 C8 N1 C9 -3.40(10) y
C11 C10 N1 C8 112.90(19) ?
C11 C10 N1 C9 -51.5(2) ?
C40 C9 N1 C8 122.24(15) ?
C7 C9 N1 C8 3.30(10) y
C40 C9 N1 C10 -69.6(2) ?
C7 C9 N1 C10 171.45(16) ?
O3 C12 N2 C11 2.0(3) ?
C13 C12 N2 C11 -178.56(15) ?
O3 C12 N2 C14 174.21(18) ?
C13 C12 N2 C14 -6.30(10) y
C10 C11 N2 C12 -63.0(2) ?
C10 C11 N2 C14 127.25(16) ?
C21 C14 N2 C12 -110.48(14) ?
C13 C14 N2 C12 6.20(10) y
C21 C14 N2 C11 61.9(2) ?
C13 C14 N2 C11 178.60(15) ?
C2 C1 O1 C7 -5.7(2) ?
C6 C1 O1 C7 174.00(16) ?
C8 C7 O1 C1 -169.69(14) ?
C9 C7 O1 C1 94.37(18) ?
C20 C15 O4 C13 -11.7(2) ?
C16 C15 O4 C13 168.41(15) ?
C12 C13 O4 C15 -167.57(13) ?
C14 C13 O4 C15 -70.21(17) ?
C25 C26 O5 C27 -8.3(2) ?
C21 C26 O5 C27 171.90(14) ?
C28 C27 O5 C26 -151.50(14) ?
C36 C35 O6 C34 -5.2(2) ?
C40 C35 O6 C34 175.41(14) ?
C32 C34 O6 C35 175.28(13) ?
